data_4312609
loop_
_publ_author_name
'Florence Bravard'
'Yann Bretonni\`ere'
'Rapha\"el Wietzke'
'Christelle Gateau'
'Marinella Mazzanti'
'Pascale Delangle'
'Jacques P\'ecaut'

_publ_section_title
;
 Solid-State and Solution Properties of Cationic Lanthanide Complexes of a
 New Neutral Heptadentate N4O3 Tripodal Ligand
;
_journal_name_full 'Inorganic Chemistry'
_journal_page_first 7978
_journal_page_last 7989
_journal_paper_doi 10.1021/ic034692e
_journal_volume 42
_journal_year 2003
_chemical_formula_sum 'C34.25 H46.25 I3 La N7.25 O3'
_chemical_formula_weight 1127.15
_chemical_name_systematic
; 
 ? 
;
_space_group_IT_number 2
_symmetry_cell_setting triclinic
_symmetry_space_group_name_Hall '-P 1'
_symmetry_space_group_name_H-M 'P -1'
_atom_sites_solution_hydrogens geom
_atom_sites_solution_primary direct
_atom_sites_solution_secondary difmap
_audit_creation_method SHELXL-97
_cell_angle_alpha 90.5570(10)
_cell_angle_beta 100.4330(10)
_cell_angle_gamma 92.6060(10)
_cell_formula_units_Z 2
_cell_length_a 10.1503(5)
_cell_length_b 10.5439(5)
_cell_length_c 20.3780(9)
_cell_measurement_temperature 193(2)
_cell_volume 2142.30(17)
_computing_cell_refinement 'Bruker SMART'
_computing_data_collection 'Bruker SMART'
_computing_data_reduction 'Bruker SHELXTL'
_computing_molecular_graphics 'Bruker SHELXTL'
_computing_publication_material 'Bruker SHELXTL'
_computing_structure_refinement 'SHELXL-97 (Sheldrick, 1997)'
_computing_structure_solution 'SHELXS-97 (Sheldrick, 1990)'
_diffrn_ambient_temperature 143(2)
_diffrn_measured_fraction_theta_full 0.860
_diffrn_measured_fraction_theta_max 0.860
_diffrn_measurement_device_type 'CCD area detector'
_diffrn_measurement_method 'phi and omega scans'
_diffrn_radiation_monochromator graphite
_diffrn_radiation_source 'fine-focus sealed tube'
_diffrn_radiation_type MoK\a
_diffrn_radiation_wavelength 0.71073
_diffrn_reflns_av_R_equivalents 0.0245
_diffrn_reflns_av_sigmaI/netI 0.0485
_diffrn_reflns_limit_h_max 13
_diffrn_reflns_limit_h_min -10
_diffrn_reflns_limit_k_max 13
_diffrn_reflns_limit_k_min -12
_diffrn_reflns_limit_l_max 18
_diffrn_reflns_limit_l_min -27
_diffrn_reflns_number 14031
_diffrn_reflns_theta_full 29.06
_diffrn_reflns_theta_max 29.06
_diffrn_reflns_theta_min 1.93
_exptl_absorpt_coefficient_mu 3.198
_exptl_absorpt_correction_type SADABS
_exptl_crystal_density_diffrn 1.747
_exptl_crystal_density_method 'not measured'
_exptl_crystal_F_000 1085
_exptl_crystal_size_max 0.1
_exptl_crystal_size_mid 0.1
_exptl_crystal_size_min 0.3
_refine_diff_density_max 1.072
_refine_diff_density_min -1.678
_refine_diff_density_rms 0.144
_refine_ls_extinction_method none
_refine_ls_goodness_of_fit_ref 1.226
_refine_ls_hydrogen_treatment mixed
_refine_ls_matrix_type full
_refine_ls_number_parameters 478
_refine_ls_number_reflns 9868
_refine_ls_number_restraints 0
_refine_ls_restrained_S_all 1.226
_refine_ls_R_factor_all 0.0557
_refine_ls_R_factor_gt 0.0373
_refine_ls_shift/su_max 3.109
_refine_ls_shift/su_mean 0.182
_refine_ls_structure_factor_coef Fsqd
_refine_ls_weighting_details 'calc w=1/[\s^2^(Fo^2^)+(0.0460P)^2^+0.0000P] where P=(Fo^2^+2Fc^2^)/3'
_refine_ls_weighting_scheme calc
_refine_ls_wR_factor_gt 0.0993
_refine_ls_wR_factor_ref 0.1066
_reflns_number_gt 7293
_reflns_number_total 9868
_reflns_threshold_expression >2sigma(I)
_cod_data_source_file ic034692esi20030923_045655_2.cif
_cod_data_source_block structure_[La(tpaam)]
_cod_depositor_comments
;
The following automatic conversions were performed:

'_symmetry_cell_setting' value 'Triclinic' changed to 'triclinic'
according to the built-in table from CIF Core dictionary named
'cif_core.dic' version 2.4.1 from 2010-06-29.

Automatic conversion script
Id: cif_fix_values 1646 2011-03-28 12:23:43Z adriana 
;
_cod_database_code 4312609

loop_
_symmetry_equiv_pos_as_xyz
'x, y, z'
'-x, -y, -z'

loop_
_atom_site_label
_atom_site_type_symbol
_atom_site_fract_x
_atom_site_fract_y
_atom_site_fract_z
_atom_site_U_iso_or_equiv
_atom_site_adp_type
_atom_site_occupancy
_atom_site_symmetry_multiplicity
_atom_site_calc_flag
_atom_site_refinement_flags
_atom_site_disorder_assembly
_atom_site_disorder_group
La La 0.407111(8) -0.252371(8) 0.301720(4) 0.02174(2) Uani 1 1 d . . .
I1 I 0.142180(10) -0.298019(11) 0.374031(5) 0.03572(3) Uani 1 1 d . . .
I2 I 0.318910(15) 0.038321(11) 0.304361(6) 0.05681(4) Uani 1 1 d . . .
I3 I 0.901361(13) 0.229778(12) 0.119960(6) 0.05028(4) Uani 1 1 d . . .
O1 O 0.45143(10) -0.15085(10) 0.19218(5) 0.0307(3) Uani 1 1 d . . .
O2 O 0.64945(10) -0.18988(10) 0.31814(5) 0.0322(3) Uani 1 1 d . . .
O3 O 0.50840(10) -0.20323(9) 0.42589(5) 0.0278(3) Uani 1 1 d . . .
N1 N 0.57429(12) -0.40669(12) 0.25012(6) 0.0288(4) Uani 1 1 d . A .
N2 N 0.23677(12) -0.30747(11) 0.18565(6) 0.0284(4) Uani 1 1 d . . .
N3 N 0.49378(11) -0.43682(11) 0.38451(6) 0.0259(3) Uani 1 1 d . . .
N4 N 0.31636(11) -0.50798(11) 0.26367(6) 0.0264(3) Uani 1 1 d . . .
N5 N 0.80867(16) -0.15406(16) 0.25557(8) 0.0672(6) Uani 1 1 d . . .
N6 N 0.33329(13) -0.00715(12) 0.12661(6) 0.0347(4) Uani 1 1 d . . .
N7 N 0.72087(12) -0.20641(13) 0.48210(6) 0.0340(4) Uani 1 1 d . . .
C1 C 0.39522(15) -0.56474(15) 0.21796(8) 0.0347(5) Uani 1 1 d . . .
H1A H 0.3618 -0.5362 0.1721 0.042 Uiso 1 1 calc R . .
H1B H 0.3817 -0.6583 0.2182 0.042 Uiso 1 1 calc R . .
C2 C 0.54298(15) -0.52978(15) 0.23652(8) 0.0353(5) Uani 1 1 d . . .
C3 C 0.64143(18) -0.61706(18) 0.23718(10) 0.0541(6) Uani 1 1 d . . .
H3A H 0.6168 -0.7041 0.2272 0.065 Uiso 1 1 calc R . .
C4 C 0.77304(19) -0.57820(19) 0.25213(11) 0.0651(7) Uani 1 1 d . . .
H4A H 0.8408 -0.6379 0.2537 0.078 Uiso 1 1 calc R . .
C5 C 0.80722(18) -0.4512(2) 0.26506(10) 0.0599(7) Uani 1 1 d . A .
H5A H 0.8985 -0.4218 0.2759 0.072 Uiso 1 1 calc R . .
C6 C 0.70493(15) -0.36745(16) 0.26189(8) 0.0349(5) Uani 1 1 d . . .
C7 C 0.72354(15) -0.22960(16) 0.27944(8) 0.0348(5) Uani 1 1 d . A .
C8 C 0.8889(2) -0.1934(3) 0.20450(11) 0.0799(8) Uani 1 1 d . A .
H8A H 0.9708 -0.1371 0.2088 0.096 Uiso 1 1 calc R . .
H8B H 0.9173 -0.2811 0.2136 0.096 Uiso 1 1 calc R . .
C9 C 0.8164(4) -0.1886(4) 0.13794(15) 0.1921(16) Uani 1 1 d . . .
H9A H 0.8730 -0.2161 0.1068 0.288 Uiso 1 1 calc R A .
H9B H 0.7907 -0.1014 0.1280 0.288 Uiso 1 1 calc R . .
H9C H 0.7357 -0.2450 0.1332 0.288 Uiso 1 1 calc R . .
C10A C 0.7980(3) -0.0109(3) 0.26389(16) 0.0385(9) Uani 0.50 1 d P A -1
H10A H 0.7203 0.0056 0.2854 0.046 Uiso 0.50 1 calc PR A -1
H10B H 0.7828 0.0286 0.2194 0.046 Uiso 0.50 1 calc PR A -1
C11A C 0.9280(4) 0.0502(4) 0.3072(2) 0.0591(13) Uani 0.50 1 d P A -1
H11A H 0.9188 0.1418 0.3118 0.089 Uiso 0.50 1 calc PR A -1
H11B H 1.0048 0.0350 0.2857 0.089 Uiso 0.50 1 calc PR A -1
H11C H 0.9423 0.0122 0.3515 0.089 Uiso 0.50 1 calc PR A -1
C10B C 0.8794(5) -0.0314(6) 0.3078(3) 0.121(2) Uani 0.50 1 d P A -2
H10C H 0.8748 -0.0466 0.3552 0.146 Uiso 0.50 1 calc PR A -2
H10D H 0.9723 -0.0069 0.3028 0.146 Uiso 0.50 1 calc PR A -2
C11B C 0.7830(5) 0.0548(5) 0.2769(2) 0.101(2) Uani 0.50 1 d P A -2
H11D H 0.8006 0.1380 0.2994 0.152 Uiso 0.50 1 calc PR A -2
H11E H 0.6926 0.0221 0.2803 0.152 Uiso 0.50 1 calc PR A -2
H11F H 0.7899 0.0634 0.2297 0.152 Uiso 0.50 1 calc PR A -2
C12 C 0.17325(14) -0.50772(14) 0.22930(8) 0.0319(5) Uani 1 1 d . . .
H12A H 0.1431 -0.5937 0.2111 0.038 Uiso 1 1 calc R . .
H12B H 0.1161 -0.4843 0.2616 0.038 Uiso 1 1 calc R . .
C13 C 0.15951(15) -0.41474(14) 0.17395(8) 0.0309(4) Uani 1 1 d . . .
C14 C 0.07600(17) -0.44058(16) 0.11283(8) 0.0428(5) Uani 1 1 d . . .
H14A H 0.0174 -0.5143 0.1063 0.051 Uiso 1 1 calc R . .
C15 C 0.08084(18) -0.35552(18) 0.06173(9) 0.0507(6) Uani 1 1 d . . .
H15A H 0.0271 -0.3721 0.0190 0.061 Uiso 1 1 calc R . .
C16 C 0.16373(18) -0.24655(17) 0.07275(8) 0.0436(5) Uani 1 1 d . . .
H16A H 0.1692 -0.1883 0.0380 0.052 Uiso 1 1 calc R . .
C17 C 0.23789(15) -0.22540(15) 0.13578(8) 0.0309(4) Uani 1 1 d . . .
C18 C 0.34744(16) -0.12129(15) 0.15303(7) 0.0313(4) Uani 1 1 d . . .
C19 C 0.20329(17) 0.04689(16) 0.10045(8) 0.0419(5) Uani 1 1 d . . .
H19A H 0.1918 0.1211 0.1287 0.050 Uiso 1 1 calc R . .
H19B H 0.1307 -0.0172 0.1040 0.050 Uiso 1 1 calc R . .
C20 C 0.1888(2) 0.08812(19) 0.02862(9) 0.0554(6) Uani 1 1 d . . .
H20A H 0.1001 0.1223 0.0144 0.083 Uiso 1 1 calc R . .
H20B H 0.1984 0.0150 0.0001 0.083 Uiso 1 1 calc R . .
H20C H 0.2583 0.1538 0.0249 0.083 Uiso 1 1 calc R . .
C21 C 0.45094(18) 0.08192(17) 0.13830(9) 0.0476(6) Uani 1 1 d . . .
H21A H 0.4207 0.1700 0.1364 0.057 Uiso 1 1 calc R . .
H21B H 0.5031 0.0691 0.1835 0.057 Uiso 1 1 calc R . .
C22 C 0.5366(2) 0.0649(3) 0.08945(12) 0.0840(9) Uani 1 1 d . . .
H22A H 0.6138 0.1258 0.0988 0.126 Uiso 1 1 calc R . .
H22B H 0.4858 0.0790 0.0447 0.126 Uiso 1 1 calc R . .
H22C H 0.5681 -0.0217 0.0918 0.126 Uiso 1 1 calc R . .
C23 C 0.32425(15) -0.58503(14) 0.32550(8) 0.0318(4) Uani 1 1 d . . .
H23A H 0.2483 -0.5658 0.3478 0.038 Uiso 1 1 calc R . .
H23B H 0.3155 -0.6764 0.3129 0.038 Uiso 1 1 calc R . .
C24 C 0.45291(15) -0.55912(14) 0.37341(7) 0.0292(4) Uani 1 1 d . . .
C25 C 0.51741(16) -0.65512(15) 0.41044(8) 0.0371(5) Uani 1 1 d . . .
H25A H 0.4892 -0.7416 0.4011 0.045 Uiso 1 1 calc R . .
C26 C 0.62451(16) -0.62200(15) 0.46161(8) 0.0367(5) Uani 1 1 d . . .
H26A H 0.6696 -0.6858 0.4883 0.044 Uiso 1 1 calc R . .
C27 C 0.66466(15) -0.49547(15) 0.47326(8) 0.0350(5) Uani 1 1 d . . .
H27A H 0.7375 -0.4712 0.5080 0.042 Uiso 1 1 calc R . .
C28 C 0.59695(14) -0.40495(14) 0.43355(7) 0.0253(4) Uani 1 1 d . . .
C29 C 0.61024(14) -0.26285(15) 0.44590(7) 0.0276(4) Uani 1 1 d . . .
C30 C 0.85777(17) -0.25550(18) 0.48505(9) 0.0487(6) Uani 1 1 d . . .
H30A H 0.9130 -0.1928 0.4646 0.058 Uiso 1 1 calc R . .
H30B H 0.8500 -0.3351 0.4582 0.058 Uiso 1 1 calc R . .
C31 C 0.92888(19) -0.2811(2) 0.55533(11) 0.0735(8) Uani 1 1 d . . .
H31A H 1.0176 -0.3128 0.5539 0.110 Uiso 1 1 calc R . .
H31B H 0.8760 -0.3447 0.5755 0.110 Uiso 1 1 calc R . .
H31C H 0.9390 -0.2023 0.5820 0.110 Uiso 1 1 calc R . .
C32 C 0.71341(19) -0.07505(17) 0.50610(9) 0.0482(6) Uani 1 1 d . . .
H32A H 0.7806 -0.0601 0.5475 0.058 Uiso 1 1 calc R . .
H32B H 0.6236 -0.0643 0.5173 0.058 Uiso 1 1 calc R . .
C33 C 0.7383(3) 0.0231(2) 0.45526(11) 0.0832(9) Uani 1 1 d . . .
H33C H 0.7319 0.1084 0.4736 0.125 Uiso 1 1 calc R . .
H33D H 0.6709 0.0100 0.4145 0.125 Uiso 1 1 calc R . .
H33A H 0.8280 0.0145 0.4448 0.125 Uiso 1 1 calc R . .
C43 C 0.5085(3) -0.5761(2) -0.03330(11) 0.292(15) Uani 0.25 1 d PR . .
C41 C 0.3715(3) -0.5761(2) -0.03330(11) 0.36(2) Uani 0.25 1 d PR . .
C42 C 0.3084(3) -0.4618(2) -0.03330(11) 0.56(4) Uani 0.25 1 d PR . .
N41 N 0.3823(3) -0.3475(2) -0.03330(11) 0.89(4) Uani 0.25 1 d PR . .
C44 C 0.5193(3) -0.3475(2) -0.03330(11) 0.457(15) Uani 0.25 1 d PR . .
C45 C 0.5823(3) -0.4618(2) -0.03330(11) 0.189(8) Uani 0.25 1 d PR . .

loop_
_atom_site_aniso_label
_atom_site_aniso_U_11
_atom_site_aniso_U_22
_atom_site_aniso_U_33
_atom_site_aniso_U_23
_atom_site_aniso_U_13
_atom_site_aniso_U_12
La 0.02501(4) 0.01959(4) 0.02000(4) -0.00028(3) 0.00271(3) 0.00006(3)
I1 0.02804(5) 0.04545(6) 0.03373(5) 0.00124(5) 0.00579(4) 0.00162(4)
I2 0.10374(9) 0.02835(5) 0.04253(6) 0.00192(5) 0.02122(6) 0.01595(6)
I3 0.05382(7) 0.05362(7) 0.04287(6) -0.00306(6) 0.01056(5) -0.00961(6)
O1 0.0337(5) 0.0292(5) 0.0271(5) 0.0033(4) 0.0008(5) -0.0022(4)
O2 0.0326(5) 0.0352(6) 0.0290(5) -0.0060(5) 0.0087(4) -0.0072(5)
O3 0.0335(5) 0.0278(5) 0.0221(5) -0.0007(4) 0.0050(4) 0.0034(4)
N1 0.0302(6) 0.0344(7) 0.0229(6) -0.0063(5) 0.0078(5) 0.0023(5)
N2 0.0271(6) 0.0266(6) 0.0288(6) -0.0012(5) -0.0014(5) 0.0006(5)
N3 0.0278(6) 0.0242(6) 0.0255(6) 0.0050(5) 0.0038(5) 0.0008(5)
N4 0.0273(6) 0.0213(6) 0.0293(6) -0.0011(5) 0.0021(5) 0.0009(5)
N5 0.0739(9) 0.0675(10) 0.0694(9) -0.0270(8) 0.0477(7) -0.0334(8)
N6 0.0437(7) 0.0306(7) 0.0265(6) 0.0032(6) -0.0007(6) -0.0040(6)
N7 0.0305(6) 0.0378(7) 0.0314(7) 0.0010(6) 0.0009(6) -0.0043(6)
C1 0.0360(8) 0.0296(8) 0.0368(8) -0.0092(7) 0.0037(7) -0.0021(7)
C2 0.0341(8) 0.0364(8) 0.0340(8) -0.0126(7) 0.0029(7) 0.0023(7)
C3 0.0501(10) 0.0389(9) 0.0712(12) -0.0213(9) 0.0050(10) 0.0098(8)
C4 0.0416(10) 0.0615(11) 0.0886(14) -0.0341(10) -0.0002(10) 0.0198(8)
C5 0.0290(8) 0.0763(13) 0.0752(13) -0.0264(11) 0.0120(9) 0.0055(9)
C6 0.0301(8) 0.0461(9) 0.0290(8) -0.0095(7) 0.0075(6) -0.0003(7)
C7 0.0325(8) 0.0459(9) 0.0258(7) -0.0068(7) 0.0081(6) -0.0087(7)
C8 0.0720(12) 0.1067(19) 0.0708(12) -0.0168(13) 0.0460(10) -0.0175(13)
C9 0.252(3) 0.265(3) 0.0961(18) 0.094(2) 0.085(2) 0.172(2)
C10A 0.0444(16) 0.0343(16) 0.0372(16) -0.0054(14) 0.0171(13) -0.0311(13)
C11A 0.048(2) 0.064(2) 0.057(2) 0.010(2) -0.0052(18) -0.0353(17)
C10B 0.063(3) 0.233(6) 0.082(3) 0.084(3) 0.033(2) 0.057(3)
C11B 0.103(4) 0.124(4) 0.079(3) 0.050(3) 0.029(3) -0.026(3)
C12 0.0261(7) 0.0287(8) 0.0379(8) 0.0008(7) 0.0001(7) -0.0078(6)
C13 0.0284(7) 0.0301(8) 0.0326(8) -0.0017(7) 0.0015(7) -0.0012(6)
C14 0.0432(9) 0.0355(9) 0.0423(9) -0.0029(8) -0.0096(8) -0.0078(8)
C15 0.0575(11) 0.0480(10) 0.0361(9) -0.0018(9) -0.0167(9) -0.0079(9)
C16 0.0572(10) 0.0398(9) 0.0277(8) 0.0025(7) -0.0077(8) -0.0021(8)
C17 0.0339(8) 0.0313(8) 0.0251(7) -0.0011(6) -0.0002(6) 0.0008(7)
C18 0.0420(8) 0.0310(8) 0.0209(7) 0.0008(6) 0.0063(6) -0.0019(7)
C19 0.0493(10) 0.0372(9) 0.0387(9) 0.0059(8) 0.0053(8) 0.0055(8)
C20 0.0567(11) 0.0662(12) 0.0404(10) 0.0208(9) -0.0019(9) 0.0116(10)
C21 0.0553(11) 0.0368(9) 0.0442(10) 0.0074(8) -0.0050(9) -0.0141(8)
C22 0.0583(13) 0.1006(18) 0.0905(17) -0.0063(15) 0.0146(13) -0.0265(12)
C23 0.0337(8) 0.0221(7) 0.0362(8) 0.0024(6) -0.0019(7) -0.0015(6)
C24 0.0314(7) 0.0255(7) 0.0318(8) 0.0046(6) 0.0080(6) 0.0026(6)
C25 0.0461(9) 0.0232(7) 0.0401(9) 0.0040(7) 0.0018(8) 0.0046(7)
C26 0.0448(9) 0.0301(8) 0.0351(8) 0.0086(7) 0.0043(7) 0.0095(7)
C27 0.0338(8) 0.0398(9) 0.0303(8) 0.0049(7) 0.0009(7) 0.0090(7)
C28 0.0273(7) 0.0270(7) 0.0223(7) -0.0014(6) 0.0070(6) 0.0003(6)
C29 0.0311(7) 0.0370(8) 0.0153(6) -0.0006(6) 0.0080(6) -0.0053(6)
C30 0.0362(9) 0.0580(11) 0.0509(10) 0.0175(9) 0.0064(8) -0.0055(8)
C31 0.0401(11) 0.0930(17) 0.0735(14) 0.0154(13) -0.0239(10) -0.0098(11)
C32 0.0532(10) 0.0457(10) 0.0405(10) -0.0102(8) -0.0012(9) -0.0116(9)
C33 0.131(2) 0.0388(11) 0.0747(15) -0.0089(11) 0.0115(15) -0.0180(13)
C43 0.36(2) 0.28(3) 0.33(2) 0.07(2) 0.263(17) 0.15(2)
C41 0.31(3) 0.077(12) 0.69(6) -0.11(2) 0.12(4) -0.004(17)
C42 1.00(9) 0.132(19) 0.66(8) -0.18(3) 0.49(7) -0.24(4)
N41 0.92(5) 0.74(5) 1.05(11) -0.53(6) 0.53(7) -0.663
C44 0.50(3) 0.58(3) 0.25(2) 0.168(17) -0.114(18) 0.354(19)
C45 0.227(12) 0.132(14) 0.258(15) -0.077(11) 0.194(10) -0.046(11)

loop_
_atom_type_symbol
_atom_type_description
_atom_type_scat_dispersion_real
_atom_type_scat_dispersion_imag
_atom_type_scat_source
C C 0.0033 0.0016 'International Tables Vol C Tables 4.2.6.8 and 6.1.1.4'
H H 0.0000 0.0000 'International Tables Vol C Tables 4.2.6.8 and 6.1.1.4'
N N 0.0061 0.0033 'International Tables Vol C Tables 4.2.6.8 and 6.1.1.4'
O O 0.0106 0.0060 'International Tables Vol C Tables 4.2.6.8 and 6.1.1.4'
I I -0.4742 1.8119 'International Tables Vol C Tables 4.2.6.8 and 6.1.1.4'
La La -0.2871 2.4523 'International Tables Vol C Tables 4.2.6.8 and 6.1.1.4'

loop_
_geom_angle_atom_site_label_1
_geom_angle_atom_site_label_2
_geom_angle_atom_site_label_3
_geom_angle
_geom_angle_site_symmetry_1
_geom_angle_site_symmetry_3
_geom_angle_publ_flag
O2 La O1 72.69(3) . . ?
O2 La O3 67.85(3) . . ?
O1 La O3 132.13(3) . . ?
O2 La N3 82.78(3) . . ?
O1 La N3 140.26(4) . . ?
O3 La N3 58.94(3) . . ?
O2 La N2 128.05(4) . . ?
O1 La N2 60.18(3) . . ?
O3 La N2 163.94(4) . . ?
N3 La N2 120.37(4) . . ?
O2 La N1 61.31(3) . . ?
O1 La N1 73.04(3) . . ?
O3 La N1 108.57(3) . . ?
N3 La N1 67.79(4) . . ?
N2 La N1 84.04(4) . . ?
O2 La N4 120.09(3) . . ?
O1 La N4 104.29(3) . . ?
O3 La N4 118.36(3) . . ?
N3 La N4 61.93(3) . . ?
N2 La N4 58.44(3) . . ?
N1 La N4 60.98(4) . . ?
O2 La I2 93.29(2) . . ?
O1 La I2 73.06(2) . . ?
O3 La I2 83.10(2) . . ?
N3 La I2 140.51(3) . . ?
N2 La I2 92.87(3) . . ?
N1 La I2 142.44(3) . . ?
N4 La I2 144.67(2) . . ?
O2 La I1 145.99(2) . . ?
O1 La I1 135.44(2) . . ?
O3 La I1 78.15(2) . . ?
N3 La I1 80.46(3) . . ?
N2 La I1 85.89(3) . . ?
N1 La I1 135.24(3) . . ?
N4 La I1 76.67(3) . . ?
I2 La I1 81.473(4) . . ?
C18 O1 La 114.31(10) . . ?
C7 O2 La 121.67(9) . . ?
C29 O3 La 112.64(9) . . ?
C2 N1 C6 118.34(13) . . ?
C2 N1 La 122.16(10) . . ?
C6 N1 La 115.29(10) . . ?
C13 N2 C17 118.80(12) . . ?
C13 N2 La 124.01(9) . . ?
C17 N2 La 117.02(9) . . ?
C28 N3 C24 119.91(12) . . ?
C28 N3 La 116.11(9) . . ?
C24 N3 La 123.24(9) . . ?
C1 N4 C12 108.52(11) . . ?
C1 N4 C23 110.18(11) . . ?
C12 N4 C23 108.73(11) . . ?
C1 N4 La 112.30(8) . . ?
C12 N4 La 108.50(8) . . ?
C23 N4 La 108.55(8) . . ?
C7 N5 C8 124.32(18) . . ?
C7 N5 C10A 118.04(19) . . ?
C8 N5 C10A 115.3(2) . . ?
C7 N5 C10B 115.1(2) . . ?
C8 N5 C10B 115.3(2) . . ?
C10A N5 C10B 40.4(2) . . ?
C18 N6 C21 117.40(13) . . ?
C18 N6 C19 124.44(14) . . ?
C21 N6 C19 116.55(13) . . ?
C29 N7 C32 118.11(13) . . ?
C29 N7 C30 123.03(14) . . ?
C32 N7 C30 117.04(13) . . ?
N4 C1 C2 112.76(12) . . ?
N1 C2 C3 121.46(14) . . ?
N1 C2 C1 115.39(14) . . ?
C3 C2 C1 123.11(14) . . ?
C4 C3 C2 120.04(17) . . ?
C3 C4 C5 119.30(18) . . ?
C4 C5 C6 118.31(16) . . ?
N1 C6 C5 122.41(16) . . ?
N1 C6 C7 111.85(14) . . ?
C5 C6 C7 125.27(14) . . ?
O2 C7 N5 122.21(16) . . ?
O2 C7 C6 115.28(14) . . ?
N5 C7 C6 122.50(16) . . ?
C9 C8 N5 112.9(2) . . ?
N5 C10A C11A 111.0(2) . . ?
C11B C10B N5 92.3(3) . . ?
C13 C12 N4 109.71(12) . . ?
N2 C13 C14 122.02(14) . . ?
N2 C13 C12 116.06(12) . . ?
C14 C13 C12 121.86(14) . . ?
C15 C14 C13 118.00(15) . . ?
C16 C15 C14 120.24(15) . . ?
C17 C16 C15 117.80(16) . . ?
N2 C17 C16 122.99(14) . . ?
N2 C17 C18 112.28(12) . . ?
C16 C17 C18 123.82(14) . . ?
O1 C18 N6 122.83(14) . . ?
O1 C18 C17 116.13(13) . . ?
N6 C18 C17 121.02(13) . . ?
N6 C19 C20 113.77(15) . . ?
C22 C21 N6 111.85(16) . . ?
C24 C23 N4 112.38(12) . . ?
N3 C24 C25 121.60(13) . . ?
N3 C24 C23 116.47(12) . . ?
C25 C24 C23 121.46(13) . . ?
C24 C25 C26 118.49(14) . . ?
C27 C26 C25 119.43(14) . . ?
C26 C27 C28 118.86(13) . . ?
N3 C28 C27 121.68(13) . . ?
N3 C28 C29 111.30(12) . . ?
C27 C28 C29 126.20(12) . . ?
O3 C29 N7 121.70(14) . . ?
O3 C29 C28 116.15(12) . . ?
N7 C29 C28 121.82(13) . . ?
N7 C30 C31 113.45(16) . . ?
N7 C32 C33 112.85(16) . . ?
C41 C43 C45 120.0 . . ?
C41 C43 C44 72.66(18) . 2_645 ?
C45 C43 C44 125.83(15) . 2_645 ?
C41 C43 N41 119.79(17) . 2_645 ?
C45 C43 N41 98.53(14) . 2_645 ?
C44 C43 N41 47.12(12) 2_645 2_645 ?
C41 C43 C45 49.46(15) . 2_645 ?
C45 C43 C45 98.47(14) . 2_645 ?
C44 C43 C45 46.88(14) 2_645 2_645 ?
N41 C43 C45 82.97(19) 2_645 2_645 ?
C42 C41 C43 120.0 . . ?
C42 C41 C45 80.89(19) . 2_645 ?
C43 C41 C45 81.6(2) . 2_645 ?
C42 C41 C44 130.18(14) . 2_645 ?
C43 C41 C44 60.21(17) . 2_645 ?
C45 C41 C44 49.29(14) 2_645 2_645 ?
N41 C42 C41 120.0 . . ?
N41 C42 C45 98.53(14) . 2_645 ?
C41 C42 C45 49.82(14) . 2_645 ?
C42 N41 C44 120.0 . . ?
C42 N41 C43 81.47(14) . 2_645 ?
C44 N41 C43 60.21(17) . 2_645 ?
N41 C44 C45 120.0 . . ?
N41 C44 C43 72.66(18) . 2_645 ?
C45 C44 C43 73.30(17) . 2_645 ?
N41 C44 C41 119.79(17) . 2_645 ?
C45 C44 C41 49.82(14) . 2_645 ?
C43 C44 C41 47.12(12) 2_645 2_645 ?
C44 C45 C43 120.0 . . ?
C44 C45 C41 80.89(19) . 2_645 ?
C43 C45 C41 107.72(19) . 2_645 ?
C44 C45 C42 130.18(14) . 2_645 ?
C43 C45 C42 81.47(14) . 2_645 ?
C41 C45 C42 49.29(14) 2_645 2_645 ?
C44 C45 C43 59.82(14) . 2_645 ?
C43 C45 C43 81.53(14) . 2_645 ?
C41 C45 C43 48.93(16) 2_645 2_645 ?
C42 C45 C43 82.97(19) 2_645 2_645 ?

loop_
_geom_bond_atom_site_label_1
_geom_bond_atom_site_label_2
_geom_bond_distance
_geom_bond_site_symmetry_2
_geom_bond_publ_flag
La O2 2.4793(10) . ?
La O1 2.5879(10) . ?
La O3 2.5907(9) . ?
La N3 2.6616(12) . ?
La N2 2.7060(11) . ?
La N1 2.7380(13) . ?
La N4 2.8615(12) . ?
La I2 3.2346(2) . ?
La I1 3.31144(18) . ?
O1 C18 1.2560(17) . ?
O2 C7 1.265(2) . ?
O3 C29 1.2415(17) . ?
N1 C2 1.336(2) . ?
N1 C6 1.3491(19) . ?
N2 C13 1.3406(19) . ?
N2 C17 1.342(2) . ?
N3 C28 1.3383(17) . ?
N3 C24 1.3409(18) . ?
N4 C1 1.473(2) . ?
N4 C12 1.4943(17) . ?
N4 C23 1.498(2) . ?
N5 C7 1.309(2) . ?
N5 C8 1.500(3) . ?
N5 C10A 1.529(4) . ?
N5 C10B 1.713(6) . ?
N6 C18 1.326(2) . ?
N6 C21 1.468(2) . ?
N6 C19 1.473(2) . ?
N7 C29 1.3378(18) . ?
N7 C32 1.474(2) . ?
N7 C30 1.496(2) . ?
C1 C2 1.507(2) . ?
C2 C3 1.387(2) . ?
C3 C4 1.359(3) . ?
C4 C5 1.379(3) . ?
C5 C6 1.386(3) . ?
C6 C7 1.489(2) . ?
C8 C9 1.424(3) . ?
C10A C11A 1.558(5) . ?
C10B C11B 1.432(8) . ?
C12 C13 1.493(2) . ?
C13 C14 1.391(2) . ?
C14 C15 1.387(3) . ?
C15 C16 1.385(2) . ?
C16 C17 1.377(2) . ?
C17 C18 1.518(2) . ?
C19 C20 1.515(2) . ?
C21 C22 1.450(3) . ?
C23 C24 1.4946(19) . ?
C24 C25 1.385(2) . ?
C25 C26 1.393(2) . ?
C26 C27 1.383(2) . ?
C27 C28 1.383(2) . ?
C28 C29 1.513(2) . ?
C30 C31 1.515(3) . ?
C32 C33 1.517(3) . ?
C43 C41 1.3900 . ?
C43 C45 1.3900 . ?
C43 C44 1.646(5) 2_645 ?
C43 N41 1.811(5) 2_645 ?
C43 C45 1.824(5) 2_645 ?
C41 C42 1.3900 . ?
C41 C45 1.401(4) 2_645 ?
C41 C44 1.811(5) 2_645 ?
C42 N41 1.3900 . ?
C42 C45 1.811(5) 2_645 ?
N41 C44 1.3900 . ?
N41 C43 1.811(5) 2_645 ?
C44 C45 1.3900 . ?
C44 C43 1.646(5) 2_645 ?
C44 C41 1.811(5) 2_645 ?
C45 C41 1.401(4) 2_645 ?
C45 C42 1.811(5) 2_645 ?
C45 C43 1.824(5) 2_645 ?
